data_4300835
loop_
_publ_author_name
'Sch\"afer, Sven'
'Moser, Carmen'
'Tirr\'ee, J\"urgen J.'
'Nieger, Martin'
'Pietschnig, Rudolf'

_publ_section_title
;
 Synthesis and Structures of cis- and trans-Bis(alkyneselenolato)platinum(II)
 Complexes
;
_journal_coden_ASTM INOCAJ
_journal_issue 8
_journal_name_full 'Inorganic Chemistry'
_journal_page_first 2798
_journal_page_last 2802
_journal_paper_doi 10.1021/ic048454a
_journal_volume 44
_journal_year 2005
_chemical_formula_sum 'C52 H56 Cl4 P2 Pt Se2'
_chemical_formula_weight 1237.72
_space_group_IT_number 2
_symmetry_cell_setting triclinic
_symmetry_space_group_name_Hall '-P 1'
_symmetry_space_group_name_H-M 'P -1'
_atom_sites_solution_hydrogens geom
_atom_sites_solution_primary direct
_atom_sites_solution_secondary difmap
_audit_creation_method SHELXL-97
_cell_angle_alpha 99.34(3)
_cell_angle_beta 99.05(3)
_cell_angle_gamma 119.17(3)
_cell_formula_units_Z 1
_cell_length_a 11.188(2)
_cell_length_b 11.425(2)
_cell_length_c 11.828(2)
_cell_measurement_reflns_used 45
_cell_measurement_temperature 213(2)
_cell_measurement_theta_max 15.3
_cell_measurement_theta_min 3.5
_cell_volume 1252.7(7)
_computing_cell_refinement 'SAINT (Siemens, 1996)'
_computing_data_collection 'SMART (Siemens, 1996)'
_computing_data_reduction 'SAINT (Siemens, 1996)'
_computing_molecular_graphics 'SHELXTL (Siemens, 1996)'
_computing_publication_material 'SHELXTL (Siemens, 1996)'
_computing_structure_refinement 'SHELXTL (Siemens, 1996)'
_computing_structure_solution 'SHELXTL (Siemens, 1996)'
_diffrn_ambient_temperature 213(2)
_diffrn_measured_fraction_theta_full 0.902
_diffrn_measured_fraction_theta_max 0.902
_diffrn_measurement_device_type 'Bruker axs CCD 1000'
_diffrn_measurement_method omega-scan
_diffrn_radiation_monochromator graphite
_diffrn_radiation_source 'fine-focus sealed tube'
_diffrn_radiation_type MoK\a
_diffrn_radiation_wavelength 0.71073
_diffrn_reflns_av_R_equivalents 0.0224
_diffrn_reflns_av_sigmaI/netI 0.0420
_diffrn_reflns_limit_h_max 13
_diffrn_reflns_limit_h_min -13
_diffrn_reflns_limit_k_max 13
_diffrn_reflns_limit_k_min -13
_diffrn_reflns_limit_l_max 13
_diffrn_reflns_limit_l_min -14
_diffrn_reflns_number 6971
_diffrn_reflns_theta_full 25.66
_diffrn_reflns_theta_max 25.66
_diffrn_reflns_theta_min 2.09
_diffrn_standards_decay_% -
_diffrn_standards_interval_count -
_diffrn_standards_interval_time -
_diffrn_standards_number -
_exptl_absorpt_coefficient_mu 4.565
_exptl_absorpt_correction_T_max 1.000000
_exptl_absorpt_correction_T_min 0.636332
_exptl_absorpt_correction_type empirical
_exptl_crystal_density_diffrn 1.641
_exptl_crystal_density_method 'not measured'
_exptl_crystal_F_000 612
_exptl_crystal_size_max 0.3
_exptl_crystal_size_mid 0.2
_exptl_crystal_size_min 0.2
_refine_diff_density_max 1.311
_refine_diff_density_min -0.861
_refine_diff_density_rms 0.087
_refine_ls_extinction_method none
_refine_ls_goodness_of_fit_ref 1.013
_refine_ls_hydrogen_treatment mixed
_refine_ls_matrix_type full
_refine_ls_number_parameters 277
_refine_ls_number_reflns 4286
_refine_ls_number_restraints 0
_refine_ls_restrained_S_all 1.013
_refine_ls_R_factor_all 0.0308
_refine_ls_R_factor_gt 0.0257
_refine_ls_shift/su_max 0.001
_refine_ls_shift/su_mean 0.000
_refine_ls_structure_factor_coef Fsqd
_refine_ls_weighting_details 'calc w=1/[\s^2^(Fo^2^)+(0.0283P)^2^+0.0000P] where P=(Fo^2^+2Fc^2^)/3'
_refine_ls_weighting_scheme calc
_refine_ls_wR_factor_gt 0.0578
_refine_ls_wR_factor_ref 0.0599
_reflns_number_gt 3867
_reflns_number_total 4286
_reflns_threshold_expression >2sigma(I)
_cod_data_source_file ic048454asi20041104_115102.cif
_cod_data_source_block p1
_cod_depositor_comments
;
The following automatic conversions were performed:
data name '_publ_contact_autor' replaced with '_publ_contact_author'
as specified in the replacement file
'/home/antanas/src/cod-tools/trunk/data/replacement-values/replacement_tags.lst'.

Automatic conversion script
Id: cif_correct_tags 4998 2017-03-02 13:24:31Z antanas 
;
_cod_original_cell_volume 1252.7(4)
_cod_database_code 4300835

loop_
_symmetry_equiv_pos_as_xyz
'x, y, z'
'-x, -y, -z'

loop_
_atom_site_label
_atom_site_type_symbol
_atom_site_fract_x
_atom_site_fract_y
_atom_site_fract_z
_atom_site_U_iso_or_equiv
_atom_site_adp_type
_atom_site_occupancy
_atom_site_symmetry_multiplicity
_atom_site_calc_flag
_atom_site_refinement_flags
_atom_site_disorder_assembly
_atom_site_disorder_group
Pt1 Pt 0.0000 0.0000 0.0000 0.02063(7) Uani 1 2 d S . .
Se1 Se 0.09562(4) 0.15606(4) -0.12928(3) 0.02660(10) Uani 1 1 d . . .
C6 C 0.3662(4) 0.2498(4) 0.1359(4) 0.0363(9) Uani 1 1 d . . .
H6A H 0.3204 0.1538 0.1292 0.044 Uiso 1 1 calc R . .
C3 C 0.5022(4) 0.5372(5) 0.1569(4) 0.0463(11) Uani 1 1 d . . .
H3A H 0.5488 0.6332 0.1631 0.056 Uiso 1 1 calc R . .
C2 C 0.3629(4) 0.4641(4) 0.1571(4) 0.0353(9) Uani 1 1 d . . .
H2A H 0.3127 0.5099 0.1648 0.042 Uiso 1 1 calc R . .
C12 C -0.0842(4) 0.2685(4) 0.0420(3) 0.0314(9) Uani 1 1 d . . .
H12A H -0.1209 0.1837 -0.0158 0.038 Uiso 1 1 calc R . .
C1 C 0.2938(4) 0.3191(4) 0.1458(3) 0.0242(8) Uani 1 1 d . . .
C7 C 0.0317(4) 0.3163(4) 0.1371(3) 0.0249(8) Uani 1 1 d . . .
C9 C 0.0191(5) 0.5214(5) 0.2130(4) 0.0438(11) Uani 1 1 d . . .
H9A H 0.0544 0.6058 0.2708 0.053 Uiso 1 1 calc R . .
C11 C -0.1464(4) 0.3485(5) 0.0329(4) 0.0415(10) Uani 1 1 d . . .
H11A H -0.2257 0.3164 -0.0318 0.050 Uiso 1 1 calc R . .
C8 C 0.0814(4) 0.4423(4) 0.2239(4) 0.0344(9) Uani 1 1 d . . .
H8A H 0.1583 0.4735 0.2905 0.041 Uiso 1 1 calc R . .
C4 C 0.5722(4) 0.4682(5) 0.1475(4) 0.0467(12) Uani 1 1 d . . .
H4A H 0.6687 0.5185 0.1486 0.056 Uiso 1 1 calc R . .
C5 C 0.5054(4) 0.3241(5) 0.1360(4) 0.0483(12) Uani 1 1 d . . .
H5A H 0.5566 0.2794 0.1285 0.058 Uiso 1 1 calc R . .
P1 P 0.11289(10) 0.21143(10) 0.15019(8) 0.0227(2) Uani 1 1 d . . .
C18 C 0.2601(4) 0.2666(4) 0.3882(3) 0.0351(9) Uani 1 1 d . . .
H18A H 0.3441 0.3068 0.3638 0.042 Uiso 1 1 calc R . .
C13 C 0.1314(4) 0.2116(4) 0.3068(3) 0.0260(8) Uani 1 1 d . . .
C14 C 0.0117(4) 0.1551(4) 0.3465(3) 0.0322(9) Uani 1 1 d . . .
H14A H -0.0781 0.1173 0.2931 0.039 Uiso 1 1 calc R . .
C10 C -0.0938(5) 0.4744(5) 0.1172(4) 0.0457(12) Uani 1 1 d . . .
H10A H -0.1362 0.5273 0.1081 0.055 Uiso 1 1 calc R . .
C19 C -0.0685(4) 0.1107(4) -0.2322(3) 0.0278(8) Uani 1 1 d . . .
C20 C -0.1723(4) 0.0878(4) -0.2981(4) 0.0347(9) Uani 1 1 d . . .
C15 C 0.0217(5) 0.1530(4) 0.4648(4) 0.0409(10) Uani 1 1 d . . .
H15A H -0.0615 0.1135 0.4902 0.049 Uiso 1 1 calc R . .
C17 C 0.2681(5) 0.2639(5) 0.5065(4) 0.0467(11) Uani 1 1 d . . .
H17A H 0.3574 0.3022 0.5607 0.056 Uiso 1 1 calc R . .
C16 C 0.1502(5) 0.2075(5) 0.5441(4) 0.0453(11) Uani 1 1 d . . .
H16A H 0.1563 0.2056 0.6239 0.054 Uiso 1 1 calc R . .
C23 C -0.4578(5) 0.0308(5) -0.2469(4) 0.0497(12) Uani 1 1 d . . .
H23A H -0.3859 0.0470 -0.1771 0.060 Uiso 1 1 calc R . .
H23B H -0.5143 -0.0694 -0.2872 0.060 Uiso 1 1 calc R . .
C21 C -0.3002(4) 0.0547(5) -0.3832(4) 0.0492(12) Uani 1 1 d . . .
H21A H -0.3607 -0.0468 -0.4163 0.059 Uiso 1 1 calc R . .
H21B H -0.2736 0.0950 -0.4490 0.059 Uiso 1 1 calc R . .
C22 C -0.3856(5) 0.1085(5) -0.3298(5) 0.0538(13) Uani 1 1 d . . .
H22A H -0.3217 0.2074 -0.2864 0.065 Uiso 1 1 calc R . .
H22B H -0.4576 0.1010 -0.3945 0.065 Uiso 1 1 calc R . .
C24 C -0.5540(6) 0.0775(6) -0.2070(5) 0.0677(15) Uani 1 1 d . . .
H24A H -0.4960 0.1764 -0.1623 0.081 Uiso 1 1 calc R . .
H24B H -0.6209 0.0680 -0.2775 0.081 Uiso 1 1 calc R . .
C25 C -0.6362(6) -0.0051(8) -0.1306(6) 0.090(2) Uani 1 1 d . . .
H25A H -0.6955 0.0287 -0.1071 0.135 Uiso 1 1 calc R . .
H25B H -0.5705 0.0051 -0.0601 0.135 Uiso 1 1 calc R . .
H25C H -0.6958 -0.1028 -0.1752 0.135 Uiso 1 1 calc R . .
Cl1 Cl 0.62043(13) 0.36203(15) 0.48166(13) 0.0672(4) Uani 1 1 d . . .
C26 C 0.7717(5) 0.4364(6) 0.4334(5) 0.0572(13) Uani 1 1 d . . .
H26A H 0.8426 0.5283 0.4887 0.069 Uiso 1 1 calc R . .
H26B H 0.7486 0.4491 0.3547 0.069 Uiso 1 1 calc R . .
Cl2 Cl 0.84203(16) 0.32733(15) 0.42570(16) 0.0776(4) Uani 1 1 d . . .

loop_
_atom_site_aniso_label
_atom_site_aniso_U_11
_atom_site_aniso_U_22
_atom_site_aniso_U_33
_atom_site_aniso_U_23
_atom_site_aniso_U_13
_atom_site_aniso_U_12
Pt1 0.02433(11) 0.01989(11) 0.01854(11) 0.00446(8) 0.00512(8) 0.01274(9)
Se1 0.0260(2) 0.0274(2) 0.0256(2) 0.00901(17) 0.00809(16) 0.01275(18)
C6 0.033(2) 0.036(2) 0.040(2) 0.0043(19) 0.0078(18) 0.020(2)
C3 0.032(2) 0.039(3) 0.058(3) 0.017(2) 0.014(2) 0.010(2)
C2 0.031(2) 0.033(2) 0.043(2) 0.0116(19) 0.0101(18) 0.016(2)
C12 0.030(2) 0.035(2) 0.036(2) 0.0121(18) 0.0113(17) 0.0203(19)
C1 0.0221(18) 0.032(2) 0.0175(17) 0.0056(15) 0.0046(14) 0.0138(17)
C7 0.0241(19) 0.026(2) 0.029(2) 0.0111(16) 0.0124(16) 0.0138(17)
C9 0.053(3) 0.035(2) 0.057(3) 0.013(2) 0.027(2) 0.029(2)
C11 0.037(2) 0.058(3) 0.046(3) 0.022(2) 0.014(2) 0.034(2)
C8 0.036(2) 0.031(2) 0.036(2) 0.0075(18) 0.0106(18) 0.017(2)
C4 0.025(2) 0.054(3) 0.051(3) 0.013(2) 0.015(2) 0.013(2)
C5 0.032(2) 0.064(3) 0.053(3) 0.008(2) 0.014(2) 0.031(2)
P1 0.0241(5) 0.0232(5) 0.0215(5) 0.0044(4) 0.0059(4) 0.0136(4)
C18 0.036(2) 0.043(2) 0.025(2) 0.0096(18) 0.0074(17) 0.020(2)
C13 0.035(2) 0.0227(19) 0.0214(18) 0.0045(15) 0.0080(16) 0.0160(18)
C14 0.035(2) 0.030(2) 0.034(2) 0.0061(17) 0.0105(18) 0.0188(19)
C10 0.047(3) 0.052(3) 0.072(3) 0.036(3) 0.037(3) 0.039(3)
C19 0.032(2) 0.028(2) 0.026(2) 0.0098(16) 0.0089(17) 0.0162(18)
C20 0.036(2) 0.036(2) 0.037(2) 0.0194(19) 0.0128(19) 0.018(2)
C15 0.055(3) 0.040(3) 0.038(2) 0.016(2) 0.028(2) 0.026(2)
C17 0.052(3) 0.060(3) 0.027(2) 0.009(2) 0.001(2) 0.033(3)
C16 0.068(3) 0.049(3) 0.026(2) 0.014(2) 0.020(2) 0.033(3)
C23 0.046(3) 0.046(3) 0.056(3) 0.009(2) 0.010(2) 0.026(2)
C21 0.035(2) 0.065(3) 0.048(3) 0.023(2) 0.007(2) 0.025(2)
C22 0.035(2) 0.060(3) 0.066(3) 0.024(3) 0.003(2) 0.027(3)
C24 0.054(3) 0.064(4) 0.084(4) 0.008(3) 0.017(3) 0.034(3)
C25 0.068(4) 0.147(7) 0.071(4) 0.019(4) 0.021(3) 0.072(5)
Cl1 0.0397(7) 0.0588(8) 0.0855(10) 0.0052(7) 0.0101(6) 0.0196(6)
C26 0.052(3) 0.058(3) 0.064(3) 0.022(3) 0.016(3) 0.028(3)
Cl2 0.0675(9) 0.0559(9) 0.1128(13) 0.0161(8) 0.0366(9) 0.0337(8)

loop_
_atom_type_symbol
_atom_type_description
_atom_type_scat_dispersion_real
_atom_type_scat_dispersion_imag
_atom_type_scat_source
C C 0.0033 0.0016 'International Tables Vol C Tables 4.2.6.8 and 6.1.1.4'
H H 0.0000 0.0000 'International Tables Vol C Tables 4.2.6.8 and 6.1.1.4'
P P 0.1023 0.0942 'International Tables Vol C Tables 4.2.6.8 and 6.1.1.4'
Se Se -0.0929 2.2259 'International Tables Vol C Tables 4.2.6.8 and 6.1.1.4'
Pt Pt -1.7033 8.3905 'International Tables Vol C Tables 4.2.6.8 and 6.1.1.4'
Cl Cl 0.1484 0.1585 'International Tables Vol C Tables 4.2.6.8 and 6.1.1.4'

loop_
_geom_angle_atom_site_label_1
_geom_angle_atom_site_label_2
_geom_angle_atom_site_label_3
_geom_angle
_geom_angle_site_symmetry_1
_geom_angle_site_symmetry_3
_geom_angle_publ_flag
P1 Pt1 P1 180.00(7) 2 . ?
P1 Pt1 Se1 83.37(3) 2 2 ?
P1 Pt1 Se1 96.63(3) . 2 ?
P1 Pt1 Se1 96.63(3) 2 . ?
P1 Pt1 Se1 83.37(3) . . ?
Se1 Pt1 Se1 180.000(16) 2 . ?
C19 Se1 Pt1 100.52(11) . . ?
C5 C6 C1 118.5(4) . . ?
C4 C3 C2 118.5(4) . . ?
C3 C2 C1 120.0(4) . . ?
C7 C12 C11 118.8(4) . . ?
C6 C1 C2 121.0(3) . . ?
C6 C1 P1 114.4(3) . . ?
C2 C1 P1 124.6(3) . . ?
C12 C7 C8 119.0(4) . . ?
C12 C7 P1 119.1(3) . . ?
C8 C7 P1 121.9(3) . . ?
C10 C9 C8 119.1(4) . . ?
C10 C11 C12 121.6(4) . . ?
C9 C8 C7 121.4(4) . . ?
C3 C4 C5 122.4(4) . . ?
C6 C5 C4 119.7(4) . . ?
C1 P1 C13 103.30(17) . . ?
C1 P1 C7 106.06(17) . . ?
C13 P1 C7 101.73(17) . . ?
C1 P1 Pt1 109.43(13) . . ?
C13 P1 Pt1 120.15(12) . . ?
C7 P1 Pt1 114.77(13) . . ?
C13 C18 C17 120.9(4) . . ?
C18 C13 C14 117.6(3) . . ?
C18 C13 P1 123.3(3) . . ?
C14 C13 P1 119.2(3) . . ?
C13 C14 C15 120.7(4) . . ?
C9 C10 C11 120.1(4) . . ?
C20 C19 Se1 176.9(4) . . ?
C19 C20 C21 177.4(5) . . ?
C16 C15 C14 120.9(4) . . ?
C16 C17 C18 121.1(4) . . ?
C17 C16 C15 118.8(4) . . ?
C22 C23 C24 111.0(4) . . ?
C20 C21 C22 113.5(4) . . ?
C23 C22 C21 113.1(4) . . ?
C25 C24 C23 112.5(5) . . ?
Cl1 C26 Cl2 109.5(3) . . ?

loop_
_geom_bond_atom_site_label_1
_geom_bond_atom_site_label_2
_geom_bond_distance
_geom_bond_site_symmetry_2
_geom_bond_publ_flag
Pt1 P1 2.3481(16) 2 ?
Pt1 P1 2.3481(16) . ?
Pt1 Se1 2.4904(9) 2 ?
Pt1 Se1 2.4904(9) . ?
Se1 C19 1.812(4) . ?
C6 C5 1.362(5) . ?
C6 C1 1.386(5) . ?
C3 C4 1.359(6) . ?
C3 C2 1.365(5) . ?
C2 C1 1.417(5) . ?
C12 C7 1.377(5) . ?
C12 C11 1.400(6) . ?
C1 P1 1.800(3) . ?
C7 C8 1.413(5) . ?
C7 P1 1.834(4) . ?
C9 C10 1.364(6) . ?
C9 C8 1.394(6) . ?
C11 C10 1.391(7) . ?
C4 C5 1.408(7) . ?
P1 C13 1.831(4) . ?
C18 C13 1.371(5) . ?
C18 C17 1.395(5) . ?
C13 C14 1.373(5) . ?
C14 C15 1.390(5) . ?
C19 C20 1.174(5) . ?
C20 C21 1.449(6) . ?
C15 C16 1.359(6) . ?
C17 C16 1.343(6) . ?
C23 C22 1.494(7) . ?
C23 C24 1.518(7) . ?
C21 C22 1.526(7) . ?
C24 C25 1.499(8) . ?
Cl1 C26 1.724(5) . ?
C26 Cl2 1.767(5) . ?
